data_4078688
loop_
_publ_author_name
'Manbeck, Kimberly A.'
'Kundu, Sabuj'
'Walsh, Aaron P.'
'Brennessel, William W.'
'Jones, William D.'

_publ_section_title
;
 Carbon--Oxygen Bond Activation in Esters by Platinum(0): Cleavage of the
 Less Reactive Bond
;
_journal_issue 14
_journal_name_full Organometallics
_journal_page_first 5018
_journal_paper_doi 10.1021/om300323d
_journal_volume 31
_journal_year 2012
_chemical_formula_moiety 'C19 H40 O2 P2 Pt'
_chemical_formula_sum 'C19 H40 O2 P2 Pt'
_chemical_formula_weight 557.54
_chemical_name_common jonsk47
_chemical_name_systematic
; 
 Pt(dippe)(s-allyl)(OAc) 
;
_space_group_IT_number 14
_symmetry_cell_setting monoclinic
_symmetry_space_group_name_Hall '-P 2yn'
_symmetry_space_group_name_H-M 'P 1 21/n 1'
_atom_sites_solution_hydrogens geom
_atom_sites_solution_primary direct
_atom_sites_solution_secondary difmap
_audit_creation_method SHELXL-97
_cell_angle_alpha 90.00
_cell_angle_beta 105.047(1)
_cell_angle_gamma 90.00
_cell_formula_units_Z 4
_cell_length_a 10.4961(9)
_cell_length_b 15.5935(13)
_cell_length_c 14.4889(12)
_cell_measurement_reflns_used 4039
_cell_measurement_temperature 100.0(1)
_cell_measurement_theta_max 28.44
_cell_measurement_theta_min 2.40
_cell_volume 2290.1(3)
_computing_cell_refinement 'SAINT (Bruker, 2009)'
_computing_data_collection 'APEX2 (Bruker, 2011)'
_computing_data_reduction 'SAINT (Bruker, 2009)'
_computing_molecular_graphics 'SHELXTL (Sheldrick, 2008)'
_computing_publication_material 'SHELXTL (Sheldrick, 2008)'
_computing_structure_refinement 'SHELXL-97 (Sheldrick, 2008)'
_computing_structure_solution 'SIR97 (Altomare et al., 1999)'
_diffrn_ambient_temperature 100.0(1)
_diffrn_measured_fraction_theta_full 1.000
_diffrn_measured_fraction_theta_max 1.000
_diffrn_measurement_device_type 'Bruker SMART APEX II CCD Platform'
_diffrn_measurement_method 'area detector, \w scans per \f'
_diffrn_radiation_monochromator graphite
_diffrn_radiation_source 'fine-focus sealed tube'
_diffrn_radiation_type MoK\a
_diffrn_radiation_wavelength 0.71073
_diffrn_reflns_av_R_equivalents 0.0973
_diffrn_reflns_av_sigmaI/netI 0.0662
_diffrn_reflns_limit_h_max 15
_diffrn_reflns_limit_h_min -15
_diffrn_reflns_limit_k_max 22
_diffrn_reflns_limit_k_min -22
_diffrn_reflns_limit_l_max 21
_diffrn_reflns_limit_l_min -21
_diffrn_reflns_number 46418
_diffrn_reflns_theta_full 31.50
_diffrn_reflns_theta_max 31.50
_diffrn_reflns_theta_min 1.96
_diffrn_standards_number 0
_exptl_absorpt_coefficient_mu 6.275
_exptl_absorpt_correction_T_max 0.6337
_exptl_absorpt_correction_T_min 0.3980
_exptl_absorpt_correction_type multi-scan
_exptl_absorpt_process_details 'SADABS (Sheldrick, 2008)'
_exptl_crystal_colour colorless
_exptl_crystal_density_diffrn 1.617
_exptl_crystal_density_method 'not measured'
_exptl_crystal_description plate
_exptl_crystal_F_000 1112
_exptl_crystal_size_max 0.18
_exptl_crystal_size_mid 0.12
_exptl_crystal_size_min 0.08
_refine_diff_density_max 1.802
_refine_diff_density_min -1.249
_refine_diff_density_rms 0.185
_refine_ls_extinction_method none
_refine_ls_goodness_of_fit_ref 1.026
_refine_ls_hydrogen_treatment constr
_refine_ls_matrix_type full
_refine_ls_number_parameters 226
_refine_ls_number_reflns 7643
_refine_ls_number_restraints 0
_refine_ls_restrained_S_all 1.026
_refine_ls_R_factor_all 0.0771
_refine_ls_R_factor_gt 0.0397
_refine_ls_shift/su_max 0.002
_refine_ls_shift/su_mean 0.000
_refine_ls_structure_factor_coef Fsqd
_refine_ls_weighting_details 'calc w=1/[\s^2^(Fo^2^)+(0.0292P)^2^+1.7740P] where P=(Fo^2^+2Fc^2^)/3'
_refine_ls_weighting_scheme calc
_refine_ls_wR_factor_gt 0.0711
_refine_ls_wR_factor_ref 0.0817
_reflns_number_gt 5213
_reflns_number_total 7643
_reflns_threshold_expression >2sigma(I)
_cod_data_source_file om300323d_si_002.cif
_cod_data_source_block 3
_cod_database_code 4078688

loop_
_symmetry_equiv_pos_as_xyz
'x, y, z'
'-x+1/2, y+1/2, -z+1/2'
'-x, -y, -z'
'x-1/2, -y-1/2, z-1/2'

loop_
_atom_site_label
_atom_site_type_symbol
_atom_site_fract_x
_atom_site_fract_y
_atom_site_fract_z
_atom_site_U_iso_or_equiv
_atom_site_adp_type
_atom_site_occupancy
_atom_site_symmetry_multiplicity
_atom_site_calc_flag
_atom_site_refinement_flags
Pt1 Pt 0.864453(16) 0.199077(12) 0.759638(12) 0.02215(5) Uani 1 1 d .
P1 P 0.84106(12) 0.26198(9) 0.62053(9) 0.0238(3) Uani 1 1 d .
P2 P 0.66818(11) 0.25986(9) 0.76428(8) 0.0246(3) Uani 1 1 d .
O1 O 0.8994(3) 0.1461(2) 0.8972(2) 0.0311(8) Uani 1 1 d .
O2 O 0.7454(4) 0.0455(3) 0.8479(3) 0.0463(11) Uani 1 1 d .
C1 C 0.8259(5) 0.0836(3) 0.9112(3) 0.0295(11) Uani 1 1 d .
C2 C 0.8436(6) 0.0593(4) 1.0140(4) 0.0399(14) Uani 1 1 d .
H2A H 0.7865 0.0105 1.0179 0.060 Uiso 1 1 calc R
H2B H 0.8201 0.1081 1.0489 0.060 Uiso 1 1 calc R
H2C H 0.9359 0.0435 1.0423 0.060 Uiso 1 1 calc R
C3 C 1.0550(4) 0.1531(3) 0.7656(4) 0.0279(11) Uani 1 1 d .
H3A H 1.0813 0.1738 0.7086 0.033 Uiso 1 1 calc R
H3B H 1.1177 0.1774 0.8227 0.033 Uiso 1 1 calc R
C4 C 1.0652(5) 0.0602(4) 0.7694(4) 0.0370(13) Uani 1 1 d .
H4 H 1.0261 0.0317 0.8131 0.044 Uiso 1 1 calc R
C5 C 1.1236(5) 0.0115(4) 0.7181(4) 0.0456(15) Uani 1 1 d .
H5A H 1.1642 0.0369 0.6734 0.055 Uiso 1 1 calc R
H5B H 1.1250 -0.0490 0.7259 0.055 Uiso 1 1 calc R
C6 C 0.7096(5) 0.3431(3) 0.6022(3) 0.0269(10) Uani 1 1 d .
H6A H 0.7487 0.3990 0.6267 0.032 Uiso 1 1 calc R
H6B H 0.6685 0.3494 0.5328 0.032 Uiso 1 1 calc R
C7 C 0.6029(4) 0.3191(3) 0.6528(3) 0.0280(11) Uani 1 1 d .
H7A H 0.5348 0.2838 0.6091 0.034 Uiso 1 1 calc R
H7B H 0.5597 0.3722 0.6670 0.034 Uiso 1 1 calc R
C8 C 0.7969(5) 0.1929(3) 0.5145(3) 0.0289(10) Uani 1 1 d .
H8 H 0.7994 0.2287 0.4577 0.035 Uiso 1 1 calc R
C9 C 0.6572(5) 0.1564(4) 0.4978(4) 0.0371(13) Uani 1 1 d .
H9A H 0.6389 0.1178 0.4426 0.056 Uiso 1 1 calc R
H9B H 0.5932 0.2035 0.4856 0.056 Uiso 1 1 calc R
H9C H 0.6502 0.1246 0.5546 0.056 Uiso 1 1 calc R
C10 C 0.8949(5) 0.1195(4) 0.5209(4) 0.0400(13) Uani 1 1 d .
H10A H 0.8735 0.0875 0.4606 0.060 Uiso 1 1 calc R
H10B H 0.8898 0.0811 0.5733 0.060 Uiso 1 1 calc R
H10C H 0.9845 0.1428 0.5328 0.060 Uiso 1 1 calc R
C11 C 0.9849(5) 0.3231(3) 0.6060(4) 0.0313(12) Uani 1 1 d .
H11 H 1.0527 0.2805 0.5984 0.038 Uiso 1 1 calc R
C12 C 1.0460(5) 0.3756(4) 0.6963(4) 0.0417(14) Uani 1 1 d .
H12A H 1.1279 0.4024 0.6903 0.063 Uiso 1 1 calc R
H12B H 1.0653 0.3376 0.7522 0.063 Uiso 1 1 calc R
H12C H 0.9839 0.4201 0.7042 0.063 Uiso 1 1 calc R
C13 C 0.9552(6) 0.3802(4) 0.5183(4) 0.0422(14) Uani 1 1 d .
H13A H 1.0382 0.3988 0.5054 0.063 Uiso 1 1 calc R
H13B H 0.9055 0.4306 0.5296 0.063 Uiso 1 1 calc R
H13C H 0.9029 0.3482 0.4632 0.063 Uiso 1 1 calc R
C14 C 0.5289(4) 0.1922(4) 0.7754(4) 0.0323(11) Uani 1 1 d .
H14 H 0.5564 0.1633 0.8391 0.039 Uiso 1 1 calc R
C15 C 0.5009(5) 0.1207(4) 0.6988(4) 0.0383(13) Uani 1 1 d .
H15A H 0.4339 0.0815 0.7108 0.057 Uiso 1 1 calc R
H15B H 0.5823 0.0888 0.7017 0.057 Uiso 1 1 calc R
H15C H 0.4686 0.1464 0.6353 0.057 Uiso 1 1 calc R
C16 C 0.4023(5) 0.2431(4) 0.7729(4) 0.0396(13) Uani 1 1 d .
H16A H 0.3351 0.2042 0.7850 0.059 Uiso 1 1 calc R
H16B H 0.3695 0.2698 0.7100 0.059 Uiso 1 1 calc R
H16C H 0.4218 0.2877 0.8222 0.059 Uiso 1 1 calc R
C17 C 0.6845(5) 0.3416(4) 0.8585(3) 0.0296(11) Uani 1 1 d .
H17 H 0.5972 0.3708 0.8489 0.035 Uiso 1 1 calc R
C18 C 0.7861(5) 0.4094(4) 0.8515(4) 0.0346(12) Uani 1 1 d .
H18A H 0.7952 0.4506 0.9039 0.052 Uiso 1 1 calc R
H18B H 0.7572 0.4393 0.7902 0.052 Uiso 1 1 calc R
H18C H 0.8714 0.3817 0.8561 0.052 Uiso 1 1 calc R
C19 C 0.7194(5) 0.3005(4) 0.9583(3) 0.0357(12) Uani 1 1 d .
H19A H 0.7291 0.3455 1.0069 0.054 Uiso 1 1 calc R
H19B H 0.8025 0.2688 0.9682 0.054 Uiso 1 1 calc R
H19C H 0.6489 0.2611 0.9635 0.054 Uiso 1 1 calc R

loop_
_atom_site_aniso_label
_atom_site_aniso_U_11
_atom_site_aniso_U_22
_atom_site_aniso_U_33
_atom_site_aniso_U_23
_atom_site_aniso_U_13
_atom_site_aniso_U_12
Pt1 0.01665(7) 0.02794(10) 0.02142(8) 0.00027(9) 0.00414(5) 0.00095(9)
P1 0.0239(6) 0.0251(7) 0.0245(6) -0.0005(5) 0.0101(5) -0.0002(5)
P2 0.0185(5) 0.0335(7) 0.0220(5) 0.0018(5) 0.0058(4) 0.0030(5)
O1 0.0298(18) 0.037(2) 0.0245(16) 0.0047(15) 0.0038(14) -0.0013(16)
O2 0.059(3) 0.039(2) 0.0301(19) 0.0027(17) -0.0076(19) -0.008(2)
C1 0.030(2) 0.031(3) 0.025(2) 0.000(2) 0.004(2) 0.004(2)
C2 0.048(3) 0.039(3) 0.029(3) 0.000(2) 0.005(2) -0.011(3)
C3 0.016(2) 0.037(3) 0.031(2) 0.004(2) 0.0079(19) 0.004(2)
C4 0.023(2) 0.043(3) 0.046(3) 0.002(3) 0.010(2) 0.007(2)
C5 0.040(3) 0.037(3) 0.060(4) -0.002(3) 0.013(3) 0.005(3)
C6 0.027(2) 0.027(3) 0.028(2) 0.000(2) 0.009(2) 0.002(2)
C7 0.019(2) 0.036(3) 0.027(2) 0.005(2) 0.0024(18) 0.0057(19)
C8 0.038(3) 0.029(3) 0.022(2) 0.001(2) 0.0108(19) -0.002(2)
C9 0.040(3) 0.042(3) 0.026(2) -0.006(2) 0.003(2) -0.004(3)
C10 0.047(3) 0.038(4) 0.038(3) -0.004(3) 0.016(3) 0.000(3)
C11 0.033(3) 0.029(3) 0.036(3) -0.002(2) 0.016(2) -0.006(2)
C12 0.031(3) 0.046(4) 0.052(3) -0.007(3) 0.019(3) -0.015(3)
C13 0.050(3) 0.032(3) 0.052(3) 0.006(3) 0.027(3) -0.006(3)
C14 0.023(2) 0.044(3) 0.033(2) 0.005(2) 0.0122(19) 0.003(2)
C15 0.033(3) 0.044(4) 0.038(3) 0.004(3) 0.007(2) -0.007(2)
C16 0.028(3) 0.051(4) 0.042(3) -0.002(3) 0.014(2) 0.005(3)
C17 0.024(2) 0.040(3) 0.027(2) -0.002(2) 0.010(2) 0.007(2)
C18 0.040(3) 0.030(3) 0.035(3) -0.003(2) 0.011(2) -0.001(2)
C19 0.031(2) 0.053(4) 0.024(2) -0.005(3) 0.0082(19) -0.002(3)

loop_
_atom_type_symbol
_atom_type_description
_atom_type_scat_dispersion_real
_atom_type_scat_dispersion_imag
_atom_type_scat_source
C C 0.0033 0.0016 'International Tables Vol C Tables 4.2.6.8 and 6.1.1.4'
H H 0.0000 0.0000 'International Tables Vol C Tables 4.2.6.8 and 6.1.1.4'
O O 0.0106 0.0060 'International Tables Vol C Tables 4.2.6.8 and 6.1.1.4'
P P 0.1023 0.0942 'International Tables Vol C Tables 4.2.6.8 and 6.1.1.4'
Pt Pt -1.7033 8.3905 'International Tables Vol C Tables 4.2.6.8 and 6.1.1.4'

loop_
_geom_angle_atom_site_label_1
_geom_angle_atom_site_label_2
_geom_angle_atom_site_label_3
_geom_angle
O1 Pt1 C3 84.11(16)
O1 Pt1 P1 175.28(10)
C3 Pt1 P1 93.91(14)
O1 Pt1 P2 94.12(10)
C3 Pt1 P2 173.99(15)
P1 Pt1 P2 87.41(4)
C8 P1 C6 105.4(2)
C8 P1 C11 104.1(2)
C6 P1 C11 103.5(2)
C8 P1 Pt1 116.74(17)
C6 P1 Pt1 109.93(16)
C11 P1 Pt1 115.84(17)
C7 P2 C17 104.2(2)
C7 P2 C14 104.0(2)
C17 P2 C14 104.7(2)
C7 P2 Pt1 108.49(16)
C17 P2 Pt1 113.43(16)
C14 P2 Pt1 120.45(18)
C1 O1 Pt1 118.8(3)
O2 C1 O1 124.9(5)
O2 C1 C2 120.2(5)
O1 C1 C2 114.9(4)
C1 C2 H2A 109.5
C1 C2 H2B 109.5
H2A C2 H2B 109.5
C1 C2 H2C 109.5
H2A C2 H2C 109.5
H2B C2 H2C 109.5
C4 C3 Pt1 113.7(3)
C4 C3 H3A 108.8
Pt1 C3 H3A 108.8
C4 C3 H3B 108.8
Pt1 C3 H3B 108.8
H3A C3 H3B 107.7
C5 C4 C3 126.4(6)
C5 C4 H4 116.8
C3 C4 H4 116.8
C4 C5 H5A 120.0
C4 C5 H5B 120.0
H5A C5 H5B 120.0
C7 C6 P1 112.1(3)
C7 C6 H6A 109.2
P1 C6 H6A 109.2
C7 C6 H6B 109.2
P1 C6 H6B 109.2
H6A C6 H6B 107.9
C6 C7 P2 113.0(3)
C6 C7 H7A 109.0
P2 C7 H7A 109.0
C6 C7 H7B 109.0
P2 C7 H7B 109.0
H7A C7 H7B 107.8
C10 C8 C9 109.5(5)
C10 C8 P1 111.7(3)
C9 C8 P1 111.9(3)
C10 C8 H8 107.9
C9 C8 H8 107.9
P1 C8 H8 107.9
C8 C9 H9A 109.5
C8 C9 H9B 109.5
H9A C9 H9B 109.5
C8 C9 H9C 109.5
H9A C9 H9C 109.5
H9B C9 H9C 109.5
C8 C10 H10A 109.5
C8 C10 H10B 109.5
H10A C10 H10B 109.5
C8 C10 H10C 109.5
H10A C10 H10C 109.5
H10B C10 H10C 109.5
C13 C11 C12 110.5(5)
C13 C11 P1 113.8(4)
C12 C11 P1 110.6(4)
C13 C11 H11 107.2
C12 C11 H11 107.2
P1 C11 H11 107.2
C11 C12 H12A 109.5
C11 C12 H12B 109.5
H12A C12 H12B 109.5
C11 C12 H12C 109.5
H12A C12 H12C 109.5
H12B C12 H12C 109.5
C11 C13 H13A 109.5
C11 C13 H13B 109.5
H13A C13 H13B 109.5
C11 C13 H13C 109.5
H13A C13 H13C 109.5
H13B C13 H13C 109.5
C16 C14 C15 110.6(4)
C16 C14 P2 113.7(4)
C15 C14 P2 110.9(3)
C16 C14 H14 107.1
C15 C14 H14 107.1
P2 C14 H14 107.1
C14 C15 H15A 109.5
C14 C15 H15B 109.5
H15A C15 H15B 109.5
C14 C15 H15C 109.5
H15A C15 H15C 109.5
H15B C15 H15C 109.5
C14 C16 H16A 109.5
C14 C16 H16B 109.5
H16A C16 H16B 109.5
C14 C16 H16C 109.5
H16A C16 H16C 109.5
H16B C16 H16C 109.5
C18 C17 C19 110.6(4)
C18 C17 P2 111.3(3)
C19 C17 P2 111.3(4)
C18 C17 H17 107.9
C19 C17 H17 107.9
P2 C17 H17 107.9
C17 C18 H18A 109.5
C17 C18 H18B 109.5
H18A C18 H18B 109.5
C17 C18 H18C 109.5
H18A C18 H18C 109.5
H18B C18 H18C 109.5
C17 C19 H19A 109.5
C17 C19 H19B 109.5
H19A C19 H19B 109.5
C17 C19 H19C 109.5
H19A C19 H19C 109.5
H19B C19 H19C 109.5

loop_
_geom_bond_atom_site_label_1
_geom_bond_atom_site_label_2
_geom_bond_distance
Pt1 O1 2.100(3)
Pt1 C3 2.105(4)
Pt1 P1 2.1972(12)
Pt1 P2 2.2844(12)
P1 C8 1.834(5)
P1 C6 1.839(5)
P1 C11 1.843(5)
P2 C7 1.832(5)
P2 C17 1.843(5)
P2 C14 1.843(5)
O1 C1 1.291(6)
O2 C1 1.228(6)
C1 C2 1.501(7)
C2 H2A 0.9800
C2 H2B 0.9800
C2 H2C 0.9800
C3 C4 1.452(7)
C3 H3A 0.9900
C3 H3B 0.9900
C4 C5 1.319(8)
C4 H4 0.9500
C5 H5A 0.9500
C5 H5B 0.9500
C6 C7 1.537(6)
C6 H6A 0.9900
C6 H6B 0.9900
C7 H7A 0.9900
C7 H7B 0.9900
C8 C10 1.526(7)
C8 C9 1.532(7)
C8 H8 1.0000
C9 H9A 0.9800
C9 H9B 0.9800
C9 H9C 0.9800
C10 H10A 0.9800
C10 H10B 0.9800
C10 H10C 0.9800
C11 C13 1.517(7)
C11 C12 1.536(7)
C11 H11 1.0000
C12 H12A 0.9800
C12 H12B 0.9800
C12 H12C 0.9800
C13 H13A 0.9800
C13 H13B 0.9800
C13 H13C 0.9800
C14 C16 1.541(7)
C14 C15 1.547(7)
C14 H14 1.0000
C15 H15A 0.9800
C15 H15B 0.9800
C15 H15C 0.9800
C16 H16A 0.9800
C16 H16B 0.9800
C16 H16C 0.9800
C17 C18 1.523(7)
C17 C19 1.537(7)
C17 H17 1.0000
C18 H18A 0.9800
C18 H18B 0.9800
C18 H18C 0.9800
C19 H19A 0.9800
C19 H19B 0.9800
C19 H19C 0.9800

loop_
_geom_torsion_atom_site_label_1
_geom_torsion_atom_site_label_2
_geom_torsion_atom_site_label_3
_geom_torsion_atom_site_label_4
_geom_torsion
O1 Pt1 P1 C8 144.3(13)
C3 Pt1 P1 C8 79.3(2)
P2 Pt1 P1 C8 -106.59(19)
O1 Pt1 P1 C6 -95.8(13)
C3 Pt1 P1 C6 -160.8(2)
P2 Pt1 P1 C6 13.33(18)
O1 Pt1 P1 C11 21.1(13)
C3 Pt1 P1 C11 -43.9(2)
P2 Pt1 P1 C11 130.2(2)
O1 Pt1 P2 C7 178.0(2)
C3 Pt1 P2 C7 105.4(14)
P1 Pt1 P2 C7 2.48(18)
O1 Pt1 P2 C17 62.7(2)
C3 Pt1 P2 C17 -9.9(14)
P1 Pt1 P2 C17 -112.81(19)
O1 Pt1 P2 C14 -62.5(2)
C3 Pt1 P2 C14 -135.1(14)
P1 Pt1 P2 C14 122.00(19)
C3 Pt1 O1 C1 -116.2(4)
P1 Pt1 O1 C1 178.4(11)
P2 Pt1 O1 C1 69.5(4)
Pt1 O1 C1 O2 8.6(7)
Pt1 O1 C1 C2 -170.7(4)
O1 Pt1 C3 C4 65.4(4)
P1 Pt1 C3 C4 -118.9(4)
P2 Pt1 C3 C4 138.5(12)
Pt1 C3 C4 C5 133.8(5)
C8 P1 C6 C7 96.4(4)
C11 P1 C6 C7 -154.5(4)
Pt1 P1 C6 C7 -30.2(4)
P1 C6 C7 P2 32.8(5)
C17 P2 C7 C6 99.7(4)
C14 P2 C7 C6 -150.8(4)
Pt1 P2 C7 C6 -21.5(4)
C6 P1 C8 C10 -177.8(4)
C11 P1 C8 C10 73.5(4)
Pt1 P1 C8 C10 -55.5(4)
C6 P1 C8 C9 -54.7(4)
C11 P1 C8 C9 -163.3(4)
Pt1 P1 C8 C9 67.7(4)
C8 P1 C11 C13 62.6(4)
C6 P1 C11 C13 -47.3(4)
Pt1 P1 C11 C13 -167.7(3)
C8 P1 C11 C12 -172.3(4)
C6 P1 C11 C12 77.7(4)
Pt1 P1 C11 C12 -42.7(4)
C7 P2 C14 C16 -55.7(4)
C17 P2 C14 C16 53.4(4)
Pt1 P2 C14 C16 -177.4(3)
C7 P2 C14 C15 69.8(4)
C17 P2 C14 C15 178.9(4)
Pt1 P2 C14 C15 -52.0(4)
C7 P2 C17 C18 -64.5(4)
C14 P2 C17 C18 -173.4(4)
Pt1 P2 C17 C18 53.3(4)
C7 P2 C17 C19 171.7(3)
C14 P2 C17 C19 62.8(4)
Pt1 P2 C17 C19 -70.5(4)
